data_7006641
loop_
_publ_author_name
'Iwamoto, Takeaki'
'Sekiguchi, Yumiko'
'Yoshida, Naoki'
'Kabuto, Chizuko'
'Kira, Mitsuo'

_publ_section_title
;
 Ligand dependence of pi-complex character in disilene-palladium
 complexes.
;
_journal_issue 1
_journal_name_full 'Dalton transactions (Cambridge, England : 2003)'
_journal_page_first 177
_journal_page_last 182
_journal_paper_doi 10.1039/b512414j
_journal_year 2006
_chemical_formula_sum 'C42 H78 N2 Pd Si6'
_chemical_formula_weight 886.00
_chemical_name_systematic
;
?
;
_space_group_IT_number 2
_symmetry_cell_setting triclinic
_symmetry_space_group_name_Hall '-P 1'
_symmetry_space_group_name_H-M 'P -1'
_atom_sites_solution_hydrogens geom
_atom_sites_solution_primary direct
_atom_sites_solution_secondary difmap
_audit_creation_method SHELXL-97
_cell_angle_alpha 97.695(2)
_cell_angle_beta 104.615(2)
_cell_angle_gamma 114.174(3)
_cell_formula_units_Z 2
_cell_length_a 12.988(4)
_cell_length_b 13.561(4)
_cell_length_c 16.667(5)
_cell_measurement_reflns_used 5388
_cell_measurement_temperature 150.0
_cell_measurement_theta_max 27.4835
_cell_measurement_theta_min 3.0267
_cell_volume 2496.2(13)
_computing_cell_refinement 'CrystalClear (Rigaku Corp., 2000)'
_computing_data_collection 'CrystalClear (Rigaku Corp., 2000)'
_computing_data_reduction 'CrystalClear (Rigaku Corp., 2000)'
_computing_structure_refinement 'SHELXL-97 (Sheldrick, 1997)'
_computing_structure_solution 'SHELXS-97 (Sheldrick, 1990)'
_diffrn_ambient_temperature 150.0
_diffrn_detector_area_resol_mean 14.6306
_diffrn_measured_fraction_theta_full 0.959
_diffrn_measured_fraction_theta_max 0.930
_diffrn_measurement_device_type 'Rigaku/MSC Mercury CCD'
_diffrn_measurement_method dtintegrate.ref
_diffrn_radiation_monochromator graphite
_diffrn_radiation_source 'fine-focus sealed tube'
_diffrn_radiation_type MoK\a
_diffrn_radiation_wavelength 0.71070
_diffrn_reflns_av_R_equivalents 0.0313
_diffrn_reflns_av_sigmaI/netI 0.0595
_diffrn_reflns_limit_h_max 16
_diffrn_reflns_limit_h_min -15
_diffrn_reflns_limit_k_max 17
_diffrn_reflns_limit_k_min -17
_diffrn_reflns_limit_l_max 21
_diffrn_reflns_limit_l_min -20
_diffrn_reflns_number 18243
_diffrn_reflns_theta_full 25.00
_diffrn_reflns_theta_max 27.00
_diffrn_reflns_theta_min 3.64
_exptl_absorpt_coefficient_mu 0.544
_exptl_absorpt_correction_T_max 1.0000
_exptl_absorpt_correction_T_min 0.9312
_exptl_absorpt_correction_type multi-scan
_exptl_absorpt_process_details '(Jacobson, 1998)'
_exptl_crystal_colour Organge
_exptl_crystal_density_diffrn 1.179
_exptl_crystal_density_method 'not measured'
_exptl_crystal_description Prism
_exptl_crystal_F_000 948
_exptl_crystal_size_max 0.2000
_exptl_crystal_size_mid 0.2000
_exptl_crystal_size_min 0.2000
_refine_diff_density_max 0.817
_refine_diff_density_min -0.650
_refine_diff_density_rms 0.091
_refine_ls_extinction_method none
_refine_ls_goodness_of_fit_ref 1.138
_refine_ls_hydrogen_treatment constr
_refine_ls_matrix_type full
_refine_ls_number_parameters 484
_refine_ls_number_reflns 10160
_refine_ls_number_restraints 0
_refine_ls_restrained_S_all 1.138
_refine_ls_R_factor_all 0.0686
_refine_ls_R_factor_gt 0.0538
_refine_ls_shift/su_max 0.001
_refine_ls_shift/su_mean 0.000
_refine_ls_structure_factor_coef Fsqd
_refine_ls_weighting_details 'calc w=1/[\s^2^(Fo^2^)+(0.0243P)^2^+3.8429P] where P=(Fo^2^+2Fc^2^)/3'
_refine_ls_weighting_scheme calc
_refine_ls_wR_factor_gt 0.1019
_refine_ls_wR_factor_ref 0.1112
_reflns_number_gt 8578
_reflns_number_total 10160
_reflns_threshold_expression >2sigma(I)
_cod_data_source_file b512414j.txt
_cod_data_source_block (XylNC)2Ph(disilene)_complex_9
_cod_depositor_comments
;
The following automatic conversions were performed:
'_exptl_absorpt_correction_type' value 'Multi-scan' changed to
'multi-scan' according to
'/home/saulius/struct/CIF-dictionaries/cif_core.dic' dictionary named
'cif_core.dic' version 2.4.1 from 2010-06-29.

Automatic conversion script
Id: cif_fix_enum 1527 2010-12-29 10:47:43Z saulius 
;
_cod_original_cell_volume 2496.3(12)
_cod_original_sg_symbol_H-M P-1
_cod_database_code 7006641

loop_
_symmetry_equiv_pos_as_xyz
'x, y, z'
'-x, -y, -z'

loop_
_atom_site_label
_atom_site_type_symbol
_atom_site_fract_x
_atom_site_fract_y
_atom_site_fract_z
_atom_site_U_iso_or_equiv
_atom_site_adp_type
_atom_site_occupancy
_atom_site_symmetry_multiplicity
_atom_site_calc_flag
_atom_site_refinement_flags
_atom_site_disorder_assembly
_atom_site_disorder_group
Pd1 Pd 0.53787(2) 0.81535(2) 0.771601(17) 0.02288(8) Uani 1 1 d . . .
Si1 Si 0.33610(9) 0.72940(8) 0.66668(6) 0.0214(2) Uani 1 1 d . . .
Si2 Si 0.36901(9) 0.65100(8) 0.77774(6) 0.0221(2) Uani 1 1 d . . .
C1 C 0.6397(3) 0.9115(3) 0.7115(2) 0.0291(8) Uani 1 1 d . . .
N1 N 0.7114(3) 0.9588(3) 0.6824(2) 0.0306(7) Uani 1 1 d . . .
C2 C 0.6669(3) 0.8700(3) 0.8888(2) 0.0284(8) Uani 1 1 d . . .
N2 N 0.7470(3) 0.9161(3) 0.95313(19) 0.0282(7) Uani 1 1 d . . .
Si3 Si 0.34065(9) 0.67145(8) 0.52767(6) 0.0248(2) Uani 1 1 d . . .
C3 C 0.1935(3) 0.5560(3) 0.4425(2) 0.0319(9) Uani 1 1 d . . .
C4 C 0.2136(4) 0.5411(4) 0.3561(3) 0.0475(11) Uani 1 1 d . . .
H1 H 0.2780 0.5219 0.3615 0.071 Uiso 1 1 calc R . .
H2 H 0.2338 0.6098 0.3393 0.071 Uiso 1 1 calc R . .
H3 H 0.1416 0.4822 0.3132 0.071 Uiso 1 1 calc R . .
C5 C 0.0920(4) 0.5874(4) 0.4331(3) 0.0419(10) Uani 1 1 d . . .
H4 H 0.0201 0.5288 0.3899 0.063 Uiso 1 1 calc R . .
H5 H 0.1132 0.6562 0.4165 0.063 Uiso 1 1 calc R . .
H6 H 0.0786 0.5969 0.4871 0.063 Uiso 1 1 calc R . .
C6 C 0.1573(4) 0.4450(3) 0.4673(3) 0.0456(11) Uani 1 1 d . . .
H7 H 0.1491 0.4552 0.5231 0.068 Uiso 1 1 calc R . .
H8 H 0.2179 0.4214 0.4688 0.068 Uiso 1 1 calc R . .
H9 H 0.0822 0.3890 0.4256 0.068 Uiso 1 1 calc R . .
C7 C 0.4596(3) 0.6253(3) 0.5311(3) 0.0338(9) Uani 1 1 d . . .
H10 H 0.4782 0.6280 0.4789 0.051 Uiso 1 1 calc R . .
H11 H 0.4308 0.5500 0.5366 0.051 Uiso 1 1 calc R . .
H12 H 0.5306 0.6745 0.5794 0.051 Uiso 1 1 calc R . .
C8 C 0.3917(4) 0.8001(3) 0.4867(3) 0.0361(9) Uani 1 1 d . . .
H13 H 0.4647 0.8590 0.5287 0.054 Uiso 1 1 calc R . .
H14 H 0.3309 0.8244 0.4765 0.054 Uiso 1 1 calc R . .
H15 H 0.4056 0.7826 0.4339 0.054 Uiso 1 1 calc R . .
Si4 Si 0.25328(9) 0.85736(8) 0.67209(6) 0.0259(2) Uani 1 1 d . . .
C9 C 0.3696(4) 1.0133(3) 0.7163(3) 0.0327(9) Uani 1 1 d . . .
C10 C 0.4459(4) 1.0469(3) 0.6593(3) 0.0408(10) Uani 1 1 d . . .
H16 H 0.3951 1.0335 0.6019 0.061 Uiso 1 1 calc R . .
H17 H 0.4883 1.0033 0.6585 0.061 Uiso 1 1 calc R . .
H18 H 0.5024 1.1252 0.6816 0.061 Uiso 1 1 calc R . .
C11 C 0.3029(4) 1.0846(3) 0.7168(3) 0.0508(12) Uani 1 1 d . . .
H19 H 0.3602 1.1627 0.7384 0.076 Uiso 1 1 calc R . .
H20 H 0.2549 1.0649 0.7530 0.076 Uiso 1 1 calc R . .
H21 H 0.2521 1.0708 0.6592 0.076 Uiso 1 1 calc R . .
C12 C 0.4515(4) 1.0385(3) 0.8082(3) 0.0427(10) Uani 1 1 d . . .
H22 H 0.4904 0.9916 0.8096 0.064 Uiso 1 1 calc R . .
H23 H 0.4046 1.0239 0.8455 0.064 Uiso 1 1 calc R . .
H24 H 0.5109 1.1159 0.8273 0.064 Uiso 1 1 calc R . .
C13 C 0.1489(4) 0.8257(4) 0.7354(3) 0.0400(10) Uani 1 1 d . . .
H25 H 0.1028 0.8657 0.7248 0.060 Uiso 1 1 calc R . .
H26 H 0.1945 0.8486 0.7957 0.060 Uiso 1 1 calc R . .
H27 H 0.0958 0.7466 0.7183 0.060 Uiso 1 1 calc R . .
C14 C 0.1556(4) 0.8436(4) 0.5623(3) 0.0397(10) Uani 1 1 d . . .
H28 H 0.0879 0.7702 0.5407 0.059 Uiso 1 1 calc R . .
H29 H 0.2010 0.8542 0.5239 0.059 Uiso 1 1 calc R . .
H30 H 0.1281 0.8992 0.5661 0.059 Uiso 1 1 calc R . .
Si5 Si 0.40614(9) 0.49223(8) 0.76007(7) 0.0254(2) Uani 1 1 d . . .
C15 C 0.5726(3) 0.5276(3) 0.7909(2) 0.0267(8) Uani 1 1 d . . .
C16 C 0.5836(4) 0.4190(3) 0.7739(3) 0.0349(9) Uani 1 1 d . . .
H31 H 0.6668 0.4368 0.7896 0.052 Uiso 1 1 calc R . .
H32 H 0.5436 0.3799 0.7138 0.052 Uiso 1 1 calc R . .
H33 H 0.5471 0.3723 0.8075 0.052 Uiso 1 1 calc R . .
C17 C 0.6376(3) 0.5885(3) 0.8862(2) 0.0322(9) Uani 1 1 d . . .
H34 H 0.7193 0.6016 0.9019 0.048 Uiso 1 1 calc R . .
H35 H 0.5985 0.5434 0.9196 0.048 Uiso 1 1 calc R . .
H36 H 0.6358 0.6590 0.8973 0.048 Uiso 1 1 calc R . .
C18 C 0.6335(4) 0.6017(3) 0.7381(3) 0.0347(9) Uani 1 1 d . . .
H37 H 0.6236 0.6683 0.7458 0.052 Uiso 1 1 calc R . .
H38 H 0.5976 0.5612 0.6783 0.052 Uiso 1 1 calc R . .
H39 H 0.7175 0.6221 0.7573 0.052 Uiso 1 1 calc R . .
C19 C 0.3274(4) 0.3975(3) 0.6471(3) 0.0394(10) Uani 1 1 d . . .
H40 H 0.3315 0.3283 0.6460 0.059 Uiso 1 1 calc R . .
H41 H 0.3657 0.4336 0.6094 0.059 Uiso 1 1 calc R . .
H42 H 0.2449 0.3825 0.6283 0.059 Uiso 1 1 calc R . .
C20 C 0.3422(4) 0.3970(3) 0.8269(3) 0.0357(9) Uani 1 1 d . . .
H43 H 0.2569 0.3699 0.8090 0.054 Uiso 1 1 calc R . .
H44 H 0.3778 0.4381 0.8865 0.054 Uiso 1 1 calc R . .
H45 H 0.3593 0.3347 0.8190 0.054 Uiso 1 1 calc R . .
Si6 Si 0.33652(9) 0.68922(8) 0.90953(6) 0.0256(2) Uani 1 1 d . . .
C21 C 0.1828(3) 0.5989(3) 0.9177(3) 0.0331(9) Uani 1 1 d . . .
C22 C 0.0887(4) 0.6268(5) 0.8665(3) 0.0564(13) Uani 1 1 d . . .
H46 H 0.0808 0.6101 0.8068 0.085 Uiso 1 1 calc R . .
H47 H 0.1126 0.7051 0.8874 0.085 Uiso 1 1 calc R . .
H48 H 0.0131 0.5829 0.8729 0.085 Uiso 1 1 calc R . .
C23 C 0.1409(4) 0.4732(4) 0.8854(3) 0.0542(13) Uani 1 1 d . . .
H49 H 0.1990 0.4542 0.9180 0.081 Uiso 1 1 calc R . .
H50 H 0.1322 0.4549 0.8257 0.081 Uiso 1 1 calc R . .
H51 H 0.0651 0.4317 0.8924 0.081 Uiso 1 1 calc R . .
C24 C 0.1917(4) 0.6232(4) 1.0124(3) 0.0492(12) Uani 1 1 d . . .
H52 H 0.1128 0.5883 1.0162 0.074 Uiso 1 1 calc R . .
H53 H 0.2276 0.7028 1.0366 0.074 Uiso 1 1 calc R . .
H54 H 0.2402 0.5939 1.0436 0.074 Uiso 1 1 calc R . .
C25 C 0.4530(4) 0.6732(3) 0.9929(2) 0.0349(9) Uani 1 1 d . . .
H55 H 0.5297 0.7116 0.9864 0.052 Uiso 1 1 calc R . .
H56 H 0.4314 0.5951 0.9854 0.052 Uiso 1 1 calc R . .
H57 H 0.4571 0.7049 1.0494 0.052 Uiso 1 1 calc R . .
C26 C 0.3723(4) 0.8403(3) 0.9456(3) 0.0366(9) Uani 1 1 d . . .
H58 H 0.3716 0.8567 1.0033 0.055 Uiso 1 1 calc R . .
H59 H 0.3133 0.8539 0.9078 0.055 Uiso 1 1 calc R . .
H60 H 0.4502 0.8875 0.9441 0.055 Uiso 1 1 calc R . .
C27 C 0.8135(3) 1.0199(3) 0.6614(2) 0.0298(8) Uani 1 1 d . . .
C28 C 0.8692(3) 1.1370(3) 0.6894(2) 0.0342(9) Uani 1 1 d . . .
C29 C 0.9757(4) 1.1941(4) 0.6736(3) 0.0430(11) Uani 1 1 d . . .
H61 H 1.0155 1.2721 0.6910 0.052 Uiso 1 1 calc R . .
C30 C 1.0232(4) 1.1377(4) 0.6328(3) 0.0464(11) Uani 1 1 d . . .
H62 H 1.0958 1.1776 0.6247 0.056 Uiso 1 1 calc R . .
C31 C 0.9642(4) 1.0229(4) 0.6038(3) 0.0429(10) Uani 1 1 d . . .
H63 H 0.9959 0.9861 0.5744 0.051 Uiso 1 1 calc R . .
C32 C 0.8578(4) 0.9604(4) 0.6175(3) 0.0363(9) Uani 1 1 d . . .
C33 C 0.8159(4) 1.1977(4) 0.7335(3) 0.0454(11) Uani 1 1 d . . .
H64 H 0.7405 1.1843 0.6940 0.068 Uiso 1 1 calc R . .
H65 H 0.8697 1.2768 0.7520 0.068 Uiso 1 1 calc R . .
H66 H 0.8036 1.1710 0.7825 0.068 Uiso 1 1 calc R . .
C34 C 0.7950(4) 0.8353(4) 0.5872(3) 0.0517(12) Uani 1 1 d . . .
H67 H 0.7184 0.8107 0.5439 0.078 Uiso 1 1 calc R . .
H68 H 0.7834 0.8048 0.6348 0.078 Uiso 1 1 calc R . .
H69 H 0.8426 0.8099 0.5633 0.078 Uiso 1 1 calc R . .
C35 C 0.8522(3) 0.9873(3) 1.0226(2) 0.0269(8) Uani 1 1 d . . .
C36 C 0.9208(3) 1.0941(3) 1.0171(2) 0.0304(8) Uani 1 1 d . . .
C37 C 1.0261(4) 1.1631(3) 1.0858(3) 0.0382(10) Uani 1 1 d . . .
H70 H 1.0741 1.2354 1.0844 0.046 Uiso 1 1 calc R . .
C38 C 1.0606(4) 1.1260(4) 1.1558(3) 0.0422(10) Uani 1 1 d . . .
H71 H 1.1315 1.1735 1.2011 0.051 Uiso 1 1 calc R . .
C39 C 0.9909(3) 1.0192(4) 1.1591(2) 0.0364(9) Uani 1 1 d . . .
H72 H 1.0150 0.9952 1.2069 0.044 Uiso 1 1 calc R . .
C40 C 0.8850(3) 0.9465(3) 1.0921(2) 0.0306(8) Uani 1 1 d . . .
C41 C 0.8821(4) 1.1327(3) 0.9400(3) 0.0403(10) Uani 1 1 d . . .
H73 H 0.8768 1.0850 0.8894 0.060 Uiso 1 1 calc R . .
H74 H 0.9398 1.2086 0.9475 0.060 Uiso 1 1 calc R . .
H75 H 0.8051 1.1293 0.9336 0.060 Uiso 1 1 calc R . .
C42 C 0.8111(4) 0.8286(4) 1.0941(3) 0.0474(11) Uani 1 1 d . . .
H76 H 0.8469 0.8170 1.1475 0.071 Uiso 1 1 calc R . .
H77 H 0.8078 0.7768 1.0470 0.071 Uiso 1 1 calc R . .
H78 H 0.7313 0.8167 1.0890 0.071 Uiso 1 1 calc R . .

loop_
_atom_site_aniso_label
_atom_site_aniso_U_11
_atom_site_aniso_U_22
_atom_site_aniso_U_33
_atom_site_aniso_U_23
_atom_site_aniso_U_13
_atom_site_aniso_U_12
Pd1 0.02207(15) 0.02077(14) 0.02333(14) 0.00651(11) 0.00722(11) 0.00773(12)
Si1 0.0231(5) 0.0207(5) 0.0207(5) 0.0053(4) 0.0075(4) 0.0105(4)
Si2 0.0234(5) 0.0199(5) 0.0234(5) 0.0070(4) 0.0093(4) 0.0093(4)
C1 0.030(2) 0.028(2) 0.0246(19) 0.0067(16) 0.0069(16) 0.0111(17)
N1 0.0262(17) 0.0355(18) 0.0312(17) 0.0164(15) 0.0119(14) 0.0118(15)
C2 0.029(2) 0.0264(19) 0.034(2) 0.0126(16) 0.0155(18) 0.0122(17)
N2 0.0235(17) 0.0283(16) 0.0267(17) 0.0062(13) 0.0041(14) 0.0093(14)
Si3 0.0258(5) 0.0257(5) 0.0216(5) 0.0046(4) 0.0086(4) 0.0111(4)
C3 0.030(2) 0.034(2) 0.0267(19) 0.0010(16) 0.0063(16) 0.0136(18)
C4 0.054(3) 0.058(3) 0.025(2) -0.003(2) 0.011(2) 0.027(2)
C5 0.032(2) 0.046(3) 0.039(2) 0.003(2) 0.0054(19) 0.017(2)
C6 0.033(2) 0.030(2) 0.055(3) -0.001(2) 0.004(2) 0.0071(19)
C7 0.032(2) 0.037(2) 0.035(2) 0.0109(18) 0.0132(18) 0.0168(19)
C8 0.041(2) 0.037(2) 0.032(2) 0.0145(18) 0.0153(18) 0.017(2)
Si4 0.0278(6) 0.0252(5) 0.0261(5) 0.0059(4) 0.0078(4) 0.0148(5)
C9 0.038(2) 0.027(2) 0.040(2) 0.0076(17) 0.0164(18) 0.0194(18)
C10 0.042(3) 0.029(2) 0.051(3) 0.0136(19) 0.017(2) 0.013(2)
C11 0.049(3) 0.029(2) 0.077(3) 0.007(2) 0.019(3) 0.024(2)
C12 0.048(3) 0.029(2) 0.036(2) -0.0013(18) 0.003(2) 0.013(2)
C13 0.037(2) 0.041(2) 0.042(2) 0.008(2) 0.015(2) 0.019(2)
C14 0.047(3) 0.043(2) 0.035(2) 0.0083(19) 0.0081(19) 0.030(2)
Si5 0.0270(5) 0.0188(5) 0.0303(5) 0.0082(4) 0.0119(4) 0.0090(4)
C15 0.031(2) 0.0246(18) 0.0297(19) 0.0092(15) 0.0129(16) 0.0154(17)
C16 0.039(2) 0.027(2) 0.047(2) 0.0131(18) 0.019(2) 0.0188(19)
C17 0.030(2) 0.031(2) 0.038(2) 0.0113(17) 0.0132(18) 0.0148(18)
C18 0.034(2) 0.031(2) 0.044(2) 0.0112(18) 0.0180(19) 0.0162(18)
C19 0.044(3) 0.028(2) 0.042(2) 0.0080(18) 0.015(2) 0.013(2)
C20 0.042(2) 0.028(2) 0.046(2) 0.0173(18) 0.023(2) 0.0167(19)
Si6 0.0270(5) 0.0256(5) 0.0232(5) 0.0073(4) 0.0103(4) 0.0099(4)
C21 0.029(2) 0.039(2) 0.034(2) 0.0110(18) 0.0162(17) 0.0136(18)
C22 0.036(3) 0.072(4) 0.065(3) 0.030(3) 0.022(2) 0.023(3)
C23 0.046(3) 0.040(3) 0.073(3) 0.009(2) 0.036(3) 0.009(2)
C24 0.052(3) 0.054(3) 0.052(3) 0.017(2) 0.033(2) 0.024(2)
C25 0.036(2) 0.040(2) 0.029(2) 0.0114(18) 0.0125(18) 0.0165(19)
C26 0.041(2) 0.032(2) 0.032(2) 0.0051(17) 0.0119(18) 0.0139(19)
C27 0.0223(19) 0.035(2) 0.0273(19) 0.0163(17) 0.0049(15) 0.0092(17)
C28 0.028(2) 0.038(2) 0.029(2) 0.0160(18) 0.0013(16) 0.0104(18)
C29 0.028(2) 0.038(2) 0.044(3) 0.022(2) -0.0004(19) 0.0019(19)
C30 0.026(2) 0.058(3) 0.053(3) 0.028(2) 0.015(2) 0.013(2)
C31 0.032(2) 0.058(3) 0.042(2) 0.020(2) 0.016(2) 0.020(2)
C32 0.033(2) 0.041(2) 0.032(2) 0.0130(18) 0.0115(18) 0.0126(19)
C33 0.049(3) 0.037(2) 0.046(3) 0.013(2) 0.007(2) 0.021(2)
C34 0.051(3) 0.044(3) 0.058(3) 0.007(2) 0.027(2) 0.017(2)
C35 0.0232(19) 0.0291(19) 0.0263(19) 0.0033(15) 0.0076(15) 0.0118(16)
C36 0.030(2) 0.027(2) 0.038(2) 0.0078(17) 0.0136(17) 0.0160(17)
C37 0.028(2) 0.027(2) 0.049(3) 0.0043(19) 0.0132(19) 0.0052(18)
C38 0.024(2) 0.040(2) 0.041(2) -0.007(2) 0.0014(18) 0.0068(19)
C39 0.029(2) 0.047(2) 0.025(2) 0.0008(18) 0.0003(16) 0.017(2)
C40 0.027(2) 0.032(2) 0.028(2) 0.0065(16) 0.0077(16) 0.0112(17)
C41 0.045(3) 0.032(2) 0.048(3) 0.0176(19) 0.018(2) 0.018(2)
C42 0.050(3) 0.044(3) 0.034(2) 0.015(2) 0.005(2) 0.013(2)

loop_
_atom_type_symbol
_atom_type_description
_atom_type_scat_dispersion_real
_atom_type_scat_dispersion_imag
_atom_type_scat_source
C C 0.0033 0.0016 'International Tables Vol C Tables 4.2.6.8 and 6.1.1.4'
H H 0.0000 0.0000 'International Tables Vol C Tables 4.2.6.8 and 6.1.1.4'
N N 0.0061 0.0033 'International Tables Vol C Tables 4.2.6.8 and 6.1.1.4'
Pd Pd -0.9988 1.0072 'International Tables Vol C Tables 4.2.6.8 and 6.1.1.4'
Si Si 0.0817 0.0704 'International Tables Vol C Tables 4.2.6.8 and 6.1.1.4'

loop_
_geom_angle_atom_site_label_1
_geom_angle_atom_site_label_2
_geom_angle_atom_site_label_3
_geom_angle
_geom_angle_site_symmetry_1
_geom_angle_site_symmetry_3
_geom_angle_publ_flag
C1 Pd1 C2 97.59(15) . . ?
C1 Pd1 Si1 103.36(11) . . ?
C2 Pd1 Si1 157.63(11) . . ?
C1 Pd1 Si2 154.45(11) . . ?
C2 Pd1 Si2 105.48(11) . . ?
Si1 Pd1 Si2 56.01(4) . . ?
Si2 Si1 Si3 125.88(5) . . ?
Si2 Si1 Si4 121.20(5) . . ?
Si3 Si1 Si4 111.86(5) . . ?
Si2 Si1 Pd1 62.15(4) . . ?
Si3 Si1 Pd1 109.73(5) . . ?
Si4 Si1 Pd1 110.04(5) . . ?
Si1 Si2 Si6 126.22(6) . . ?
Si1 Si2 Si5 121.23(5) . . ?
Si6 Si2 Si5 111.62(5) . . ?
Si1 Si2 Pd1 61.84(4) . . ?
Si6 Si2 Pd1 109.71(5) . . ?
Si5 Si2 Pd1 109.88(5) . . ?
N1 C1 Pd1 167.9(3) . . ?
C1 N1 C27 169.8(4) . . ?
N2 C2 Pd1 170.1(3) . . ?
C2 N2 C35 169.1(4) . . ?
C7 Si3 C8 103.93(18) . . ?
C7 Si3 C3 107.36(18) . . ?
C8 Si3 C3 108.34(18) . . ?
C7 Si3 Si1 112.14(13) . . ?
C8 Si3 Si1 106.79(13) . . ?
C3 Si3 Si1 117.40(13) . . ?
C5 C3 C4 108.8(3) . . ?
C5 C3 C6 108.8(3) . . ?
C4 C3 C6 109.2(3) . . ?
C5 C3 Si3 111.3(3) . . ?
C4 C3 Si3 108.4(3) . . ?
C6 C3 Si3 110.2(3) . . ?
C3 C4 H1 109.5 . . ?
C3 C4 H2 109.5 . . ?
H1 C4 H2 109.5 . . ?
C3 C4 H3 109.5 . . ?
H1 C4 H3 109.5 . . ?
H2 C4 H3 109.5 . . ?
C3 C5 H4 109.5 . . ?
C3 C5 H5 109.5 . . ?
H4 C5 H5 109.5 . . ?
C3 C5 H6 109.5 . . ?
H4 C5 H6 109.5 . . ?
H5 C5 H6 109.5 . . ?
C3 C6 H7 109.5 . . ?
C3 C6 H8 109.5 . . ?
H7 C6 H8 109.5 . . ?
C3 C6 H9 109.5 . . ?
H7 C6 H9 109.5 . . ?
H8 C6 H9 109.5 . . ?
Si3 C7 H10 109.5 . . ?
Si3 C7 H11 109.5 . . ?
H10 C7 H11 109.5 . . ?
Si3 C7 H12 109.5 . . ?
H10 C7 H12 109.5 . . ?
H11 C7 H12 109.5 . . ?
Si3 C8 H13 109.5 . . ?
Si3 C8 H14 109.5 . . ?
H13 C8 H14 109.5 . . ?
Si3 C8 H15 109.5 . . ?
H13 C8 H15 109.5 . . ?
H14 C8 H15 109.5 . . ?
C13 Si4 C14 103.6(2) . . ?
C13 Si4 C9 108.53(18) . . ?
C14 Si4 C9 105.68(19) . . ?
C13 Si4 Si1 111.79(14) . . ?
C14 Si4 Si1 111.58(13) . . ?
C9 Si4 Si1 114.91(12) . . ?
C10 C9 C12 109.1(3) . . ?
C10 C9 C11 108.4(3) . . ?
C12 C9 C11 108.4(3) . . ?
C10 C9 Si4 110.5(3) . . ?
C12 C9 Si4 111.5(3) . . ?
C11 C9 Si4 108.8(3) . . ?
C9 C10 H16 109.5 . . ?
C9 C10 H17 109.5 . . ?
H16 C10 H17 109.5 . . ?
C9 C10 H18 109.5 . . ?
H16 C10 H18 109.5 . . ?
H17 C10 H18 109.5 . . ?
C9 C11 H19 109.5 . . ?
C9 C11 H20 109.5 . . ?
H19 C11 H20 109.5 . . ?
C9 C11 H21 109.5 . . ?
H19 C11 H21 109.5 . . ?
H20 C11 H21 109.5 . . ?
C9 C12 H22 109.5 . . ?
C9 C12 H23 109.5 . . ?
H22 C12 H23 109.5 . . ?
C9 C12 H24 109.5 . . ?
H22 C12 H24 109.5 . . ?
H23 C12 H24 109.5 . . ?
Si4 C13 H25 109.5 . . ?
Si4 C13 H26 109.5 . . ?
H25 C13 H26 109.5 . . ?
Si4 C13 H27 109.5 . . ?
H25 C13 H27 109.5 . . ?
H26 C13 H27 109.5 . . ?
Si4 C14 H28 109.5 . . ?
Si4 C14 H29 109.5 . . ?
H28 C14 H29 109.5 . . ?
Si4 C14 H30 109.5 . . ?
H28 C14 H30 109.5 . . ?
H29 C14 H30 109.5 . . ?
C19 Si5 C20 103.12(19) . . ?
C19 Si5 C15 107.47(18) . . ?
C20 Si5 C15 106.32(17) . . ?
C19 Si5 Si2 112.73(14) . . ?
C20 Si5 Si2 111.40(13) . . ?
C15 Si5 Si2 114.94(12) . . ?
C17 C15 C18 109.0(3) . . ?
C17 C15 C16 108.5(3) . . ?
C18 C15 C16 108.6(3) . . ?
C17 C15 Si5 110.0(2) . . ?
C18 C15 Si5 111.1(3) . . ?
C16 C15 Si5 109.6(3) . . ?
C15 C16 H31 109.5 . . ?
C15 C16 H32 109.5 . . ?
H31 C16 H32 109.5 . . ?
C15 C16 H33 109.5 . . ?
H31 C16 H33 109.5 . . ?
H32 C16 H33 109.5 . . ?
C15 C17 H34 109.5 . . ?
C15 C17 H35 109.5 . . ?
H34 C17 H35 109.5 . . ?
C15 C17 H36 109.5 . . ?
H34 C17 H36 109.5 . . ?
H35 C17 H36 109.5 . . ?
C15 C18 H37 109.5 . . ?
C15 C18 H38 109.5 . . ?
H37 C18 H38 109.5 . . ?
C15 C18 H39 109.5 . . ?
H37 C18 H39 109.5 . . ?
H38 C18 H39 109.5 . . ?
Si5 C19 H40 109.5 . . ?
Si5 C19 H41 109.5 . . ?
H40 C19 H41 109.5 . . ?
Si5 C19 H42 109.5 . . ?
H40 C19 H42 109.5 . . ?
H41 C19 H42 109.5 . . ?
Si5 C20 H43 109.5 . . ?
Si5 C20 H44 109.5 . . ?
H43 C20 H44 109.5 . . ?
Si5 C20 H45 109.5 . . ?
H43 C20 H45 109.5 . . ?
H44 C20 H45 109.5 . . ?
C26 Si6 C25 104.57(19) . . ?
C26 Si6 C21 107.77(18) . . ?
C25 Si6 C21 107.76(18) . . ?
C26 Si6 Si2 111.13(13) . . ?
C25 Si6 Si2 105.86(13) . . ?
C21 Si6 Si2 118.78(13) . . ?
C22 C21 C23 108.6(4) . . ?
C22 C21 C24 108.7(4) . . ?
C23 C21 C24 107.5(4) . . ?
C22 C21 Si6 110.5(3) . . ?
C23 C21 Si6 112.6(3) . . ?
C24 C21 Si6 108.8(3) . . ?
C21 C22 H46 109.5 . . ?
C21 C22 H47 109.5 . . ?
H46 C22 H47 109.5 . . ?
C21 C22 H48 109.5 . . ?
H46 C22 H48 109.5 . . ?
H47 C22 H48 109.5 . . ?
C21 C23 H49 109.5 . . ?
C21 C23 H50 109.5 . . ?
H49 C23 H50 109.5 . . ?
C21 C23 H51 109.5 . . ?
H49 C23 H51 109.5 . . ?
H50 C23 H51 109.5 . . ?
C21 C24 H52 109.5 . . ?
C21 C24 H53 109.5 . . ?
H52 C24 H53 109.5 . . ?
C21 C24 H54 109.5 . . ?
H52 C24 H54 109.5 . . ?
H53 C24 H54 109.5 . . ?
Si6 C25 H55 109.5 . . ?
Si6 C25 H56 109.5 . . ?
H55 C25 H56 109.5 . . ?
Si6 C25 H57 109.5 . . ?
H55 C25 H57 109.5 . . ?
H56 C25 H57 109.5 . . ?
Si6 C26 H58 109.5 . . ?
Si6 C26 H59 109.5 . . ?
H58 C26 H59 109.5 . . ?
Si6 C26 H60 109.5 . . ?
H58 C26 H60 109.5 . . ?
H59 C26 H60 109.5 . . ?
C32 C27 C28 123.3(4) . . ?
C32 C27 N1 118.3(3) . . ?
C28 C27 N1 118.3(4) . . ?
C29 C28 C27 116.5(4) . . ?
C29 C28 C33 121.9(4) . . ?
C27 C28 C33 121.5(4) . . ?
C30 C29 C28 121.4(4) . . ?
C30 C29 H61 119.3 . . ?
C28 C29 H61 119.3 . . ?
C31 C30 C29 120.3(4) . . ?
C31 C30 H62 119.8 . . ?
C29 C30 H62 119.8 . . ?
C30 C31 C32 121.4(4) . . ?
C30 C31 H63 119.3 . . ?
C32 C31 H63 119.3 . . ?
C31 C32 C27 117.0(4) . . ?
C31 C32 C34 121.2(4) . . ?
C27 C32 C34 121.8(4) . . ?
C28 C33 H64 109.5 . . ?
C28 C33 H65 109.5 . . ?
H64 C33 H65 109.5 . . ?
C28 C33 H66 109.5 . . ?
H64 C33 H66 109.5 . . ?
H65 C33 H66 109.5 . . ?
C32 C34 H67 109.5 . . ?
C32 C34 H68 109.5 . . ?
H67 C34 H68 109.5 . . ?
C32 C34 H69 109.5 . . ?
H67 C34 H69 109.5 . . ?
H68 C34 H69 109.5 . . ?
C36 C35 C40 123.3(3) . . ?
C36 C35 N2 117.8(3) . . ?
C40 C35 N2 118.9(3) . . ?
C35 C36 C37 117.2(4) . . ?
C35 C36 C41 121.0(4) . . ?
C37 C36 C41 121.8(4) . . ?
C38 C37 C36 121.1(4) . . ?
C38 C37 H70 119.4 . . ?
C36 C37 H70 119.4 . . ?
C37 C38 C39 120.3(4) . . ?
C37 C38 H71 119.8 . . ?
C39 C38 H71 119.8 . . ?
C38 C39 C40 121.0(4) . . ?
C38 C39 H72 119.5 . . ?
C40 C39 H72 119.5 . . ?
C39 C40 C35 117.1(4) . . ?
C39 C40 C42 121.1(4) . . ?
C35 C40 C42 121.8(3) . . ?
C36 C41 H73 109.5 . . ?
C36 C41 H74 109.5 . . ?
H73 C41 H74 109.5 . . ?
C36 C41 H75 109.5 . . ?
H73 C41 H75 109.5 . . ?
H74 C41 H75 109.5 . . ?
C40 C42 H76 109.5 . . ?
C40 C42 H77 109.5 . . ?
H76 C42 H77 109.5 . . ?
C40 C42 H78 109.5 . . ?
H76 C42 H78 109.5 . . ?
H77 C42 H78 109.5 . . ?

loop_
_geom_bond_atom_site_label_1
_geom_bond_atom_site_label_2
_geom_bond_distance
_geom_bond_site_symmetry_2
_geom_bond_publ_flag
Pd1 C1 2.014(4) . ?
Pd1 C2 2.029(4) . ?
Pd1 Si1 2.4340(11) . ?
Pd1 Si2 2.4411(11) . ?
Si1 Si2 2.2891(14) . ?
Si1 Si3 2.3681(15) . ?
Si1 Si4 2.3900(14) . ?
Si2 Si6 2.3694(15) . ?
Si2 Si5 2.3891(15) . ?
C1 N1 1.157(5) . ?
N1 C27 1.408(5) . ?
C2 N2 1.161(5) . ?
N2 C35 1.400(5) . ?
Si3 C7 1.881(4) . ?
Si3 C8 1.885(4) . ?
Si3 C3 1.925(4) . ?
C3 C5 1.522(5) . ?
C3 C4 1.529(5) . ?
C3 C6 1.531(6) . ?
C4 H1 0.9600 . ?
C4 H2 0.9600 . ?
C4 H3 0.9600 . ?
C5 H4 0.9600 . ?
C5 H5 0.9600 . ?
C5 H6 0.9600 . ?
C6 H7 0.9600 . ?
C6 H8 0.9600 . ?
C6 H9 0.9600 . ?
C7 H10 0.9600 . ?
C7 H11 0.9600 . ?
C7 H12 0.9600 . ?
C8 H13 0.9600 . ?
C8 H14 0.9600 . ?
C8 H15 0.9600 . ?
Si4 C13 1.872(4) . ?
Si4 C14 1.881(4) . ?
Si4 C9 1.924(4) . ?
C9 C10 1.521(5) . ?
C9 C12 1.528(5) . ?
C9 C11 1.541(5) . ?
C10 H16 0.9600 . ?
C10 H17 0.9600 . ?
C10 H18 0.9600 . ?
C11 H19 0.9600 . ?
C11 H20 0.9600 . ?
C11 H21 0.9600 . ?
C12 H22 0.9600 . ?
C12 H23 0.9600 . ?
C12 H24 0.9600 . ?
C13 H25 0.9600 . ?
C13 H26 0.9600 . ?
C13 H27 0.9600 . ?
C14 H28 0.9600 . ?
C14 H29 0.9600 . ?
C14 H30 0.9600 . ?
Si5 C19 1.883(4) . ?
Si5 C20 1.890(4) . ?
Si5 C15 1.922(4) . ?
C15 C17 1.524(5) . ?
C15 C18 1.531(5) . ?
C15 C16 1.533(5) . ?
C16 H31 0.9600 . ?
C16 H32 0.9600 . ?
C16 H33 0.9600 . ?
C17 H34 0.9600 . ?
C17 H35 0.9600 . ?
C17 H36 0.9600 . ?
C18 H37 0.9600 . ?
C18 H38 0.9600 . ?
C18 H39 0.9600 . ?
C19 H40 0.9600 . ?
C19 H41 0.9600 . ?
C19 H42 0.9600 . ?
C20 H43 0.9600 . ?
C20 H44 0.9600 . ?
C20 H45 0.9600 . ?
Si6 C26 1.877(4) . ?
Si6 C25 1.886(4) . ?
Si6 C21 1.919(4) . ?
C21 C22 1.519(6) . ?
C21 C23 1.528(6) . ?
C21 C24 1.534(6) . ?
C22 H46 0.9600 . ?
C22 H47 0.9600 . ?
C22 H48 0.9600 . ?
C23 H49 0.9600 . ?
C23 H50 0.9600 . ?
C23 H51 0.9600 . ?
C24 H52 0.9600 . ?
C24 H53 0.9600 . ?
C24 H54 0.9600 . ?
C25 H55 0.9600 . ?
C25 H56 0.9600 . ?
C25 H57 0.9600 . ?
C26 H58 0.9600 . ?
C26 H59 0.9600 . ?
C26 H60 0.9600 . ?
C27 C32 1.397(6) . ?
C27 C28 1.397(5) . ?
C28 C29 1.395(6) . ?
C28 C33 1.502(6) . ?
C29 C30 1.374(6) . ?
C29 H61 0.9300 . ?
C30 C31 1.370(6) . ?
C30 H62 0.9300 . ?
C31 C32 1.389(6) . ?
C31 H63 0.9300 . ?
C32 C34 1.492(6) . ?
C33 H64 0.9600 . ?
C33 H65 0.9600 . ?
C33 H66 0.9600 . ?
C34 H67 0.9600 . ?
C34 H68 0.9600 . ?
C34 H69 0.9600 . ?
C35 C36 1.386(5) . ?
C35 C40 1.394(5) . ?
C36 C37 1.390(5) . ?
C36 C41 1.500(5) . ?
C37 C38 1.376(6) . ?
C37 H70 0.9300 . ?
C38 C39 1.377(6) . ?
C38 H71 0.9300 . ?
C39 C40 1.390(5) . ?
C39 H72 0.9300 . ?
C40 C42 1.500(6) . ?
C41 H73 0.9600 . ?
C41 H74 0.9600 . ?
C41 H75 0.9600 . ?
C42 H76 0.9600 . ?
C42 H77 0.9600 . ?
C42 H78 0.9600 . ?
